data_2209154
loop_
_publ_author_name
'Mazoir, Noureddine'
'Berraho, Moha'
'Fraisse, Bernard'
'Benharref, Ahmed'
'Bouhmaida, Nouzha'

_publ_section_title
;(3<i>S</i>,4<i>S</i>,5<i>S</i>,10<i>S</i>,13<i>R</i>,14<i>R</i>,17<i>R</i>)-4\a,14\a-Dimethyl-3\b-tosyl-5\a-ergost-8-ene-7,11,24-trione
 at 100 K
;
_journal_coeditor_code DN3006
_journal_issue 6
_journal_name_full 'Acta Crystallographica Section E'
_journal_page_first o2153
_journal_page_last o2155
_journal_paper_doi 10.1107/S1600536806015340
_journal_volume 62
_journal_year 2006
_chemical_formula_iupac 'C36 H50 O6 S1'
_chemical_formula_moiety 'C36 H50 O6 S1'
_chemical_formula_sum 'C36 H50 O6 S'
_chemical_formula_weight 610.82
_chemical_name_systematic
;
(3S,4S,5S,10S,13R,14R,17R)-4\a,14\a-Dimethyl-3\b-tosyl-5\a-ergost-8-
ene-7,11,24-trione
;
_space_group_IT_number 5
_symmetry_cell_setting monoclinic
_symmetry_space_group_name_Hall 'C 2y'
_symmetry_space_group_name_H-M 'C 1 2 1'
_atom_sites_solution_hydrogens geom
_atom_sites_solution_primary direct
_atom_sites_solution_secondary difmap
_audit_creation_method SHELXL97
_cell_angle_alpha 90.00
_cell_angle_beta 130.0930(10)
_cell_angle_gamma 90.00
_cell_formula_units_Z 4
_cell_length_a 22.8485(11)
_cell_length_b 10.7287(9)
_cell_length_c 17.3888(9)
_cell_measurement_reflns_used 4244
_cell_measurement_temperature 100(2)
_cell_measurement_theta_max 58.16
_cell_measurement_theta_min 4.453
_cell_volume 3260.9(4)
_computing_cell_refinement 'SAINT-Plus (Bruker, 1998)'
_computing_data_collection 'SMART (Bruker, 1998)'
_computing_data_reduction SAINT
_computing_molecular_graphics 'ORTEP-3 for Windows (Farrugia, 1997) and CAMERON (Watkin <i>et al.</i>, 1993)'
_computing_publication_material 'WinGX (Farrugia, 1999)'
_computing_structure_refinement 'SHELXL97 (Sheldrick, 1997)'
_computing_structure_solution 'SIR97 (Altomare <i>et al.</i>,  1999)'
_diffrn_ambient_temperature 100(2)
_diffrn_measured_fraction_theta_full 0.99
_diffrn_measured_fraction_theta_max 0.99
_diffrn_measurement_device_type 'Bruker SMART CCD area-detector'
_diffrn_measurement_method \w
_diffrn_radiation_monochromator graphite
_diffrn_radiation_source 'fine-focus sealed tube'
_diffrn_radiation_type MoK\a
_diffrn_radiation_wavelength 0.71073
_diffrn_reflns_av_R_equivalents 0.0479
_diffrn_reflns_av_sigmaI/netI 0.0380
_diffrn_reflns_limit_h_max 31
_diffrn_reflns_limit_h_min -31
_diffrn_reflns_limit_k_max 14
_diffrn_reflns_limit_k_min -14
_diffrn_reflns_limit_l_max 23
_diffrn_reflns_limit_l_min -23
_diffrn_reflns_number 54767
_diffrn_reflns_theta_full 29.59
_diffrn_reflns_theta_max 29.59
_diffrn_reflns_theta_min 1.53
_exptl_absorpt_coefficient_mu 0.144
_exptl_absorpt_correction_type none
_exptl_crystal_colour yellow
_exptl_crystal_density_diffrn 1.244
_exptl_crystal_density_method 'not measured'
_exptl_crystal_description prism
_exptl_crystal_F_000 1320
_exptl_crystal_size_max 0.35
_exptl_crystal_size_mid 0.20
_exptl_crystal_size_min 0.08
_refine_diff_density_max 0.976
_refine_diff_density_min -0.376
_refine_ls_abs_structure_details 'Flack (1983), with 3899 Friedel pairs'
_refine_ls_abs_structure_Flack 0.00(9)
_refine_ls_extinction_method none
_refine_ls_goodness_of_fit_ref 1.048
_refine_ls_hydrogen_treatment constr
_refine_ls_matrix_type full
_refine_ls_number_parameters 414
_refine_ls_number_reflns 8502
_refine_ls_number_restraints 1
_refine_ls_restrained_S_all 1.048
_refine_ls_R_factor_all 0.0783
_refine_ls_R_factor_gt 0.0588
_refine_ls_shift/su_max 0.001
_refine_ls_shift/su_mean 0.000
_refine_ls_structure_factor_coef Fsqd
_refine_ls_weighting_details 'calc w = 1/[\s^2^(Fo^2^)+(0.0801P)^2^+3.519P] where P = (Fo^2^+2Fc^2^)/3'
_refine_ls_weighting_scheme calc
_refine_ls_wR_factor_gt 0.1456
_refine_ls_wR_factor_ref 0.1569
_reflns_number_gt 6899
_reflns_number_total 8502
_reflns_threshold_expression I>2\s(I)
_cod_data_source_file dn3006.cif
_cod_data_source_block II
_cod_original_sg_symbol_Hall C2y
_cod_original_sg_symbol_H-M 'C 2'
_cod_database_code 2209154
_cod_database_fobs_code 2209154

loop_
_symmetry_equiv_pos_as_xyz
'x, y, z'
'-x, y, -z'
'x+1/2, y+1/2, z'
'-x+1/2, y+1/2, -z'

loop_
_atom_site_type_symbol
_atom_site_label
_atom_site_fract_x
_atom_site_fract_y
_atom_site_fract_z
_atom_site_U_iso_or_equiv
_atom_site_adp_type
_atom_site_calc_flag
_atom_site_refinement_flags
_atom_site_occupancy
_atom_site_disorder_assembly
_atom_site_disorder_group
C C1 1.09034(14) 0.3051(2) 0.4402(2) 0.0275(5) Uani d . 1 . .
H H12 1.0976 0.2636 0.4966 0.033 Uiso calc R 1 . .
H H11 1.1247 0.2644 0.4316 0.033 Uiso calc R 1 . .
C C2 1.11207(16) 0.4433(2) 0.4658(2) 0.0331(6) Uani d . 1 . .
H H21 1.0814 0.4821 0.4813 0.040 Uiso calc R 1 . .
H H22 1.1668 0.4503 0.5263 0.040 Uiso calc R 1 . .
C C3 1.09818(16) 0.5123(2) 0.3795(2) 0.0334(6) Uani d . 1 . .
H H3 1.1347 0.4817 0.3702 0.040 Uiso calc R 1 . .
C C4 1.01687(15) 0.5011(2) 0.2811(2) 0.0289(5) Uani d . 1 . .
H H4 0.9816 0.5408 0.2893 0.035 Uiso calc R 1 . .
C C5 0.99710(15) 0.3607(2) 0.25847(19) 0.0249(5) Uani d . 1 . .
H H5 1.0349 0.3238 0.2538 0.030 Uiso calc R 1 . .
C C6 0.91797(15) 0.3397(2) 0.15588(19) 0.0266(5) Uani d . 1 . .
H H61 0.8778 0.3682 0.1579 0.032 Uiso calc R 1 . .
H H62 0.9133 0.3883 0.1038 0.032 Uiso calc R 1 . .
C C7 0.90767(14) 0.2036(2) 0.13037(18) 0.0234(5) Uani d . 1 . .
C C8 0.93351(15) 0.1140(2) 0.21304(19) 0.0261(5) Uani d . 1 A .
C C9 0.98502(16) 0.1508(2) 0.31118(19) 0.0291(5) Uani d . 1 . .
C C10 1.00644(14) 0.2884(2) 0.34296(19) 0.0241(5) Uani d . 1 A .
C C11 1.0020(4) 0.0646(7) 0.3939(5) 0.0296(15) Uani d P 0.50 A 1
C C11' 1.0249(4) 0.0430(6) 0.3871(5) 0.0242(13) Uani d P 0.50 A 2
C C12 0.98125(15) -0.0748(2) 0.36450(18) 0.0278(5) Uani d . 1 . .
H H121 1.0185 -0.1150 0.3611 0.033 Uiso calc R 1 A 1
H H122 0.9820 -0.1194 0.4150 0.033 Uiso calc R 1 A 1
C C13 0.90134(15) -0.0789(2) 0.26198(18) 0.0235(5) Uani d . 1 A .
C C14 0.90590(15) -0.0199(2) 0.18373(18) 0.0248(5) Uani d . 1 . .
C C15 0.82429(17) -0.0429(2) 0.0845(2) 0.0340(6) Uani d . 1 A .
H H151 0.8229 -0.0413 0.0264 0.041 Uiso calc R 1 . .
H H152 0.7882 0.0202 0.0742 0.041 Uiso calc R 1 . .
C C16 0.80476(16) -0.1752(3) 0.09926(19) 0.0342(6) Uani d . 1 . .
H H161 0.8067 -0.2371 0.0587 0.041 Uiso calc R 1 A .
H H162 0.7527 -0.1759 0.0775 0.041 Uiso calc R 1 . .
C C17 0.86537(15) -0.2080(2) 0.21364(18) 0.0240(5) Uani d . 1 A .
H H17 0.9058 -0.2603 0.2230 0.029 Uiso calc R 1 . .
C C18 0.84598(16) -0.0047(2) 0.2670(2) 0.0318(6) Uani d . 1 . .
H H181 0.8492 -0.0362 0.3225 0.038 Uiso calc R 1 A .
H H182 0.7936 -0.0146 0.2036 0.038 Uiso calc R 1 . .
H H183 0.8600 0.0837 0.2780 0.038 Uiso calc R 1 . .
C C19 0.95131(15) 0.3345(3) 0.3600(2) 0.0304(5) Uani d . 1 . .
H H191 0.9624 0.4219 0.3814 0.036 Uiso calc R 1 A .
H H192 0.9582 0.2836 0.4122 0.036 Uiso calc R 1 . .
H H193 0.8984 0.3270 0.2972 0.036 Uiso calc R 1 . .
C C20 0.83125(16) -0.2841(2) 0.2513(2) 0.0304(5) Uani d . 1 . .
H H20 0.7866 -0.2368 0.2345 0.036 Uiso calc R 1 A .
C C21 0.8882(2) -0.3042(3) 0.3650(2) 0.0394(7) Uani d . 1 A .
H H211 0.9345 -0.3441 0.3840 0.047 Uiso calc R 1 . .
H H212 0.8650 -0.3577 0.3847 0.047 Uiso calc R 1 . .
H H213 0.9016 -0.2236 0.3992 0.047 Uiso calc R 1 . .
C C22 0.80170(16) -0.4101(2) 0.1961(2) 0.0289(5) Uani d . 1 A .
H H221 0.7701 -0.3951 0.1230 0.035 Uiso calc R 1 . .
H H222 0.8460 -0.4616 0.2179 0.035 Uiso calc R 1 . .
C C23 0.7549(3) -0.4822(3) 0.2141(4) 0.0577(11) Uani d . 1 . .
H H231 0.7845 -0.4871 0.2876 0.069 Uiso calc R 1 A .
H H232 0.7079 -0.4339 0.1853 0.069 Uiso calc R 1 . .
C C24 0.73170(17) -0.6122(3) 0.1723(2) 0.0352(6) Uani d . 1 A .
C C25 0.6752(2) -0.6732(3) 0.1796(3) 0.0508(8) Uani d . 1 . .
H H25 0.6883 -0.6482 0.2446 0.061 Uiso calc R 1 A .
C C26 0.6791(3) -0.8156(4) 0.1766(5) 0.0811(15) Uani d . 1 A .
H H261 0.6499 -0.8533 0.1940 0.097 Uiso calc R 1 . .
H H262 0.7326 -0.8426 0.2250 0.097 Uiso calc R 1 . .
H H263 0.6574 -0.8420 0.1089 0.097 Uiso calc R 1 . .
C C27 0.5972(3) -0.6265(5) 0.0950(4) 0.0744(12) Uani d . 1 A .
H H271 0.5977 -0.5352 0.0945 0.089 Uiso calc R 1 . .
H H272 0.5610 -0.6556 0.1035 0.089 Uiso calc R 1 . .
H H273 0.5817 -0.6580 0.0313 0.089 Uiso calc R 1 . .
C C28 1.00820(19) 0.5677(2) 0.1965(3) 0.0385(7) Uani d . 1 . .
H H281 1.0314 0.6507 0.2194 0.046 Uiso calc R 1 . .
H H282 0.9538 0.5759 0.1379 0.046 Uiso calc R 1 . .
H H283 1.0339 0.5193 0.1780 0.046 Uiso calc R 1 . .
C C29 0.96208(18) -0.0875(3) 0.1769(2) 0.0350(6) Uani d . 1 A .
H H291 0.9655 -0.0418 0.1311 0.042 Uiso calc R 1 . .
H H292 0.9436 -0.1723 0.1514 0.042 Uiso calc R 1 . .
H H293 1.0128 -0.0913 0.2437 0.042 Uiso calc R 1 . .
C C30 1.24672(15) 0.7312(2) 0.5598(2) 0.0308(5) Uani d . 1 . .
C C31 1.30046(17) 0.6374(3) 0.6170(2) 0.0362(6) Uani d . 1 . .
H H31 1.3004 0.5645 0.5859 0.043 Uiso calc R 1 . .
C C32 1.35409(18) 0.6523(4) 0.7204(3) 0.0461(8) Uani d . 1 . .
H H32 1.3911 0.5889 0.7602 0.055 Uiso calc R 1 . .
C C33 1.35475(19) 0.7579(4) 0.7666(3) 0.0507(9) Uani d . 1 . .
C C34 1.29955(19) 0.8511(3) 0.7067(3) 0.0467(8) Uani d . 1 . .
H H34 1.2996 0.9241 0.7376 0.056 Uiso calc R 1 . .
C C35 1.24558(16) 0.8379(3) 0.6040(2) 0.0373(6) Uani d . 1 . .
H H35 1.2082 0.9008 0.5640 0.045 Uiso calc R 1 . .
C C36 1.4129(3) 0.7741(6) 0.8780(3) 0.0803(16) Uani d . 1 . .
H H361 1.4203 0.8632 0.8944 0.096 Uiso calc R 1 . .
H H362 1.4615 0.7369 0.9028 0.096 Uiso calc R 1 . .
H H363 1.3950 0.7329 0.9098 0.096 Uiso calc R 1 . .
O O1 1.15356(13) 0.8391(2) 0.38586(19) 0.0576(7) Uani d . 1 . .
O O2 1.21489(14) 0.6424(2) 0.39817(18) 0.0463(5) Uani d . 1 . .
O O3 1.11147(11) 0.64769(17) 0.40491(18) 0.0414(5) Uani d . 1 . .
O O4 0.88232(12) 0.16676(17) 0.04779(14) 0.0333(4) Uani d . 1 . .
O O6 0.76105(11) -0.66684(18) 0.14436(14) 0.0334(4) Uani d . 1 . .
O O5 1.0350(3) 0.0962(4) 0.4800(3) 0.0400(10) Uani d P 0.50 A 1
O O5' 1.0909(2) 0.0519(4) 0.4648(3) 0.0430(10) Uani d P 0.50 A 2
S S 1.18175(4) 0.71754(6) 0.42804(6) 0.03704(18) Uani d . 1 . .

loop_
_atom_site_aniso_label
_atom_site_aniso_U_11
_atom_site_aniso_U_22
_atom_site_aniso_U_33
_atom_site_aniso_U_12
_atom_site_aniso_U_13
_atom_site_aniso_U_23
C1 0.0252(12) 0.0204(12) 0.0279(13) -0.0028(10) 0.0131(11) -0.0051(9)
C2 0.0298(13) 0.0202(12) 0.0348(14) -0.0051(10) 0.0142(12) -0.0085(10)
C3 0.0338(13) 0.0140(11) 0.0518(17) -0.0049(10) 0.0274(13) -0.0088(11)
C4 0.0314(13) 0.0147(11) 0.0403(14) -0.0029(10) 0.0229(12) -0.0039(10)
C5 0.0312(12) 0.0127(10) 0.0313(13) -0.0028(9) 0.0204(11) -0.0028(9)
C6 0.0348(13) 0.0150(10) 0.0273(12) 0.0003(10) 0.0188(11) 0.0025(9)
C7 0.0264(11) 0.0188(11) 0.0232(11) -0.0020(9) 0.0151(10) -0.0002(9)
C8 0.0303(13) 0.0176(11) 0.0254(12) -0.0024(9) 0.0157(11) 0.0000(9)
C9 0.0341(13) 0.0177(11) 0.0237(12) -0.0046(10) 0.0134(11) 0.0014(9)
C10 0.0245(12) 0.0202(11) 0.0222(12) -0.0025(9) 0.0125(10) -0.0025(9)
C11 0.034(4) 0.022(3) 0.029(3) 0.001(3) 0.019(3) -0.001(2)
C11' 0.029(3) 0.015(3) 0.016(3) 0.003(2) 0.008(3) 0.0016(18)
C12 0.0337(13) 0.0182(11) 0.0212(11) -0.0005(10) 0.0131(11) 0.0022(9)
C13 0.0321(12) 0.0131(10) 0.0231(11) 0.0005(9) 0.0168(10) 0.0010(8)
C14 0.0320(13) 0.0124(10) 0.0249(12) -0.0025(9) 0.0160(11) 0.0002(9)
C15 0.0390(15) 0.0185(12) 0.0247(13) -0.0073(10) 0.0116(12) 0.0013(9)
C16 0.0376(14) 0.0222(13) 0.0251(12) -0.0070(11) 0.0121(11) -0.0002(10)
C17 0.0297(12) 0.0150(10) 0.0233(12) -0.0024(9) 0.0152(11) -0.0005(8)
C18 0.0403(15) 0.0168(11) 0.0409(15) -0.0028(10) 0.0273(13) -0.0036(10)
C19 0.0271(12) 0.0338(14) 0.0274(12) -0.0004(11) 0.0163(11) 0.0019(11)
C20 0.0432(14) 0.0146(10) 0.0384(13) -0.0022(11) 0.0286(12) -0.0024(11)
C21 0.067(2) 0.0191(13) 0.0404(15) -0.0054(12) 0.0384(15) -0.0010(11)
C22 0.0398(14) 0.0165(11) 0.0355(13) -0.0033(10) 0.0266(12) -0.0010(10)
C23 0.086(3) 0.0233(14) 0.111(3) -0.0189(16) 0.085(3) -0.0211(17)
C24 0.0413(15) 0.0200(12) 0.0519(17) -0.0006(11) 0.0335(15) 0.0020(11)
C25 0.060(2) 0.0244(14) 0.074(2) -0.0051(14) 0.046(2) 0.0012(15)
C26 0.101(4) 0.035(2) 0.146(5) -0.011(2) 0.097(4) -0.001(2)
C27 0.073(3) 0.065(3) 0.085(3) -0.010(2) 0.050(3) 0.002(2)
C28 0.0499(17) 0.0152(12) 0.0553(18) -0.0040(11) 0.0360(16) 0.0005(12)
C29 0.0510(17) 0.0227(13) 0.0380(15) -0.0014(12) 0.0317(14) -0.0010(11)
C30 0.0284(12) 0.0195(12) 0.0432(14) -0.0047(10) 0.0225(11) -0.0008(11)
C31 0.0349(14) 0.0267(13) 0.0490(16) -0.0002(11) 0.0279(14) 0.0054(12)
C32 0.0368(16) 0.055(2) 0.0508(19) 0.0006(14) 0.0300(15) 0.0159(16)
C33 0.0360(16) 0.077(3) 0.0402(17) -0.0185(16) 0.0251(15) -0.0008(16)
C34 0.0449(17) 0.0463(18) 0.062(2) -0.0185(15) 0.0407(17) -0.0190(16)
C35 0.0311(13) 0.0266(13) 0.0581(18) -0.0051(11) 0.0305(14) -0.0063(13)
C36 0.067(3) 0.125(4) 0.047(2) -0.039(3) 0.036(2) -0.007(2)
O1 0.0440(13) 0.0278(11) 0.0507(14) -0.0102(10) 0.0077(11) 0.0077(10)
O2 0.0523(13) 0.0417(13) 0.0551(13) -0.0195(10) 0.0392(12) -0.0139(10)
O3 0.0321(10) 0.0186(9) 0.0613(14) -0.0079(8) 0.0246(10) -0.0121(9)
O4 0.0502(11) 0.0214(8) 0.0280(9) -0.0062(8) 0.0250(9) -0.0023(7)
O6 0.0392(10) 0.0265(9) 0.0350(10) -0.0042(8) 0.0241(9) -0.0024(8)
O5 0.056(3) 0.032(2) 0.0181(17) -0.0070(19) 0.0174(18) -0.0024(15)
O5' 0.035(2) 0.029(2) 0.032(2) -0.0002(17) 0.0061(18) 0.0037(16)
S 0.0344(3) 0.0194(3) 0.0437(4) -0.0090(3) 0.0190(3) -0.0022(3)

loop_
_atom_type_symbol
_atom_type_description
_atom_type_scat_dispersion_real
_atom_type_scat_dispersion_imag
_atom_type_scat_source
C C 0.0033 0.0016 'International Tables Vol C Tables 4.2.6.8 and 6.1.1.4'
H H 0.0000 0.0000 'International Tables Vol C Tables 4.2.6.8 and 6.1.1.4'
O O 0.0106 0.0060 'International Tables Vol C Tables 4.2.6.8 and 6.1.1.4'
S S 0.1246 0.1234 'International Tables Vol C Tables 4.2.6.8 and 6.1.1.4'

loop_
_geom_angle_atom_site_label_1
_geom_angle_atom_site_label_2
_geom_angle_atom_site_label_3
_geom_angle
C2 C1 C10 111.7(2)
C2 C1 H12 109.3
C10 C1 H12 109.3
C2 C1 H11 109.3
C10 C1 H11 109.3
H12 C1 H11 107.9
C3 C2 C1 111.2(2)
C3 C2 H21 109.4
C1 C2 H21 109.4
C3 C2 H22 109.4
C1 C2 H22 109.4
H21 C2 H22 108.0
O3 C3 C2 108.0(2)
O3 C3 C4 106.2(2)
C2 C3 C4 113.7(2)
O3 C3 H3 109.6
C2 C3 H3 109.6
C4 C3 H3 109.6
C3 C4 C28 110.7(2)
C3 C4 C5 108.0(2)
C28 C4 C5 112.0(2)
C3 C4 H4 108.7
C28 C4 H4 108.7
C5 C4 H4 108.7
C6 C5 C4 111.8(2)
C6 C5 C10 111.6(2)
C4 C5 C10 114.0(2)
C6 C5 H5 106.3
C4 C5 H5 106.3
C10 C5 H5 106.3
C7 C6 C5 109.30(19)
C7 C6 H61 109.8
C5 C6 H61 109.8
C7 C6 H62 109.8
C5 C6 H62 109.8
H61 C6 H62 108.3
O4 C7 C8 121.1(2)
O4 C7 C6 122.0(2)
C8 C7 C6 116.8(2)
C9 C8 C7 120.2(2)
C9 C8 C14 122.0(2)
C7 C8 C14 117.6(2)
C8 C9 C11 119.5(3)
C8 C9 C11' 114.4(3)
C8 C9 C10 122.9(2)
C11 C9 C10 114.2(3)
C11' C9 C10 122.5(3)
C9 C10 C1 112.7(2)
C9 C10 C19 105.3(2)
C1 C10 C19 110.0(2)
C9 C10 C5 108.7(2)
C1 C10 C5 107.2(2)
C19 C10 C5 112.9(2)
O5 C11 C9 124.8(6)
O5 C11 C12 119.3(6)
C9 C11 C12 115.6(5)
O5' C11' C12 119.7(5)
O5' C11' C9 121.3(5)
C12 C11' C9 118.9(4)
C11' C12 C13 115.1(3)
C13 C12 C11 107.1(3)
C11' C12 H121 86.0
C13 C12 H121 110.3
C11 C12 H121 110.3
C11' C12 H122 123.2
C13 C12 H122 110.3
C11 C12 H122 110.3
H121 C12 H122 108.5
C12 C13 C18 109.1(2)
C12 C13 C17 118.5(2)
C18 C13 C17 108.8(2)
C12 C13 C14 107.8(2)
C18 C13 C14 110.9(2)
C17 C13 C14 101.45(18)
C8 C14 C15 118.0(2)
C8 C14 C29 106.5(2)
C15 C14 C29 107.8(2)
C8 C14 C13 109.7(2)
C15 C14 C13 101.5(2)
C29 C14 C13 113.7(2)
C14 C15 C16 103.3(2)
C14 C15 H151 111.1
C16 C15 H151 111.1
C14 C15 H152 111.1
C16 C15 H152 111.1
H151 C15 H152 109.1
C15 C16 C17 107.5(2)
C15 C16 H161 110.2
C17 C16 H161 110.2
C15 C16 H162 110.2
C17 C16 H162 110.2
H161 C16 H162 108.5
C20 C17 C13 118.7(2)
C20 C17 C16 112.6(2)
C13 C17 C16 102.36(19)
C20 C17 H17 107.5
C13 C17 H17 107.5
C16 C17 H17 107.5
C13 C18 H181 109.5
C13 C18 H182 109.5
H181 C18 H182 109.5
C13 C18 H183 109.5
H181 C18 H183 109.5
H182 C18 H183 109.5
C10 C19 H191 109.5
C10 C19 H192 109.5
H191 C19 H192 109.5
C10 C19 H193 109.5
H191 C19 H193 109.5
H192 C19 H193 109.5
C21 C20 C17 112.6(2)
C21 C20 C22 110.4(2)
C17 C20 C22 109.8(2)
C21 C20 H20 108.0
C17 C20 H20 108.0
C22 C20 H20 108.0
C20 C21 H211 109.5
C20 C21 H212 109.5
H211 C21 H212 109.5
C20 C21 H213 109.5
H211 C21 H213 109.5
H212 C21 H213 109.5
C23 C22 C20 113.9(2)
C23 C22 H221 108.8
C20 C22 H221 108.8
C23 C22 H222 108.8
C20 C22 H222 108.8
H221 C22 H222 107.7
C24 C23 C22 116.8(3)
C24 C23 H231 108.1
C22 C23 H231 108.1
C24 C23 H232 108.1
C22 C23 H232 108.1
H231 C23 H232 107.3
O6 C24 C23 122.2(3)
O6 C24 C25 123.2(3)
C23 C24 C25 114.3(3)
C27 C25 C24 108.2(3)
C27 C25 C26 111.2(4)
C24 C25 C26 110.7(3)
C27 C25 H25 108.9
C24 C25 H25 108.9
C26 C25 H25 108.9
C25 C26 H261 109.5
C25 C26 H262 109.5
H261 C26 H262 109.5
C25 C26 H263 109.5
H261 C26 H263 109.5
H262 C26 H263 109.5
C25 C27 H271 109.5
C25 C27 H272 109.5
H271 C27 H272 109.5
C25 C27 H273 109.5
H271 C27 H273 109.5
H272 C27 H273 109.5
C4 C28 H281 109.5
C4 C28 H282 109.5
H281 C28 H282 109.5
C4 C28 H283 109.5
H281 C28 H283 109.5
H282 C28 H283 109.5
C14 C29 H291 109.5
C14 C29 H292 109.5
H291 C29 H292 109.5
C14 C29 H293 109.5
H291 C29 H293 109.5
H292 C29 H293 109.5
C35 C30 C31 121.5(3)
C35 C30 S 119.2(2)
C31 C30 S 119.1(2)
C32 C31 C30 118.7(3)
C32 C31 H31 120.7
C30 C31 H31 120.7
C33 C32 C31 121.2(3)
C33 C32 H32 119.4
C31 C32 H32 119.4
C32 C33 C34 118.8(3)
C32 C33 C36 121.1(4)
C34 C33 C36 120.1(4)
C35 C34 C33 121.0(3)
C35 C34 H34 119.5
C33 C34 H34 119.5
C34 C35 C30 118.8(3)
C34 C35 H35 120.6
C30 C35 H35 120.6
C33 C36 H361 109.5
C33 C36 H362 109.5
H361 C36 H362 109.5
C33 C36 H363 109.5
H361 C36 H363 109.5
H362 C36 H363 109.5
C3 O3 S 121.30(18)
O2 S O1 120.15(17)
O2 S O3 109.56(12)
O1 S O3 104.77(13)
O2 S C30 108.88(14)
O1 S C30 108.40(14)
O3 S C30 103.84(13)

loop_
_geom_bond_atom_site_label_1
_geom_bond_atom_site_label_2
_geom_bond_distance
C1 C2 1.536(4)
C1 C10 1.546(3)
C1 H12 0.9900
C1 H11 0.9900
C2 C3 1.513(4)
C2 H21 0.9900
C2 H22 0.9900
C3 O3 1.492(3)
C3 C4 1.516(4)
C3 H3 1.0000
C4 C28 1.529(4)
C4 C5 1.548(3)
C4 H4 1.0000
C5 C6 1.532(3)
C5 C10 1.550(3)
C5 H5 1.0000
C6 C7 1.499(3)
C6 H61 0.9900
C6 H62 0.9900
C7 O4 1.218(3)
C7 C8 1.499(3)
C8 C9 1.366(4)
C8 C14 1.520(3)
C9 C11 1.534(8)
C9 C11' 1.536(7)
C9 C10 1.542(3)
C10 C19 1.549(4)
C11 O5 1.212(8)
C11 C12 1.553(7)
C11' O5' 1.218(8)
C11' C12 1.498(7)
C12 C13 1.523(3)
C12 H121 0.9900
C12 H122 0.9900
C13 C18 1.543(4)
C13 C17 1.553(3)
C13 C14 1.564(3)
C14 C15 1.540(4)
C14 C29 1.544(4)
C15 C16 1.558(4)
C15 H151 0.9900
C15 H152 0.9900
C16 C17 1.565(4)
C16 H161 0.9900
C16 H162 0.9900
C17 C20 1.537(4)
C17 H17 1.0000
C18 H181 0.9800
C18 H182 0.9800
C18 H183 0.9800
C19 H191 0.9800
C19 H192 0.9800
C19 H193 0.9800
C20 C21 1.528(4)
C20 C22 1.541(4)
C20 H20 1.0000
C21 H211 0.9800
C21 H212 0.9800
C21 H213 0.9800
C22 C23 1.507(4)
C22 H221 0.9900
C22 H222 0.9900
C23 C24 1.503(4)
C23 H231 0.9900
C23 H232 0.9900
C24 O6 1.204(3)
C24 C25 1.525(4)
C25 C27 1.487(6)
C25 C26 1.534(5)
C25 H25 1.0000
C26 H261 0.9800
C26 H262 0.9800
C26 H263 0.9800
C27 H271 0.9800
C27 H272 0.9800
C27 H273 0.9800
C28 H281 0.9800
C28 H282 0.9800
C28 H283 0.9800
C29 H291 0.9800
C29 H292 0.9800
C29 H293 0.9800
C30 C35 1.389(4)
C30 C31 1.392(4)
C30 S 1.759(3)
C31 C32 1.386(5)
C31 H31 0.9500
C32 C33 1.384(6)
C32 H32 0.9500
C33 C34 1.408(6)
C33 C36 1.493(5)
C34 C35 1.376(5)
C34 H34 0.9500
C35 H35 0.9500
C36 H361 0.9800
C36 H362 0.9800
C36 H363 0.9800
O1 S 1.430(2)
O2 S 1.414(2)
O3 S 1.572(2)

loop_
_geom_hbond_atom_site_label_D
_geom_hbond_atom_site_label_H
_geom_hbond_atom_site_label_A
_geom_hbond_site_symmetry_A
_geom_hbond_distance_DH
_geom_hbond_distance_HA
_geom_hbond_distance_DA
_geom_hbond_angle_DHA
_geom_hbond_publ_flag
C19 H193 O6 1_565 0.98 2.48 3.459(3) 173 yes
C6 H61 O6 1_565 0.99 2.55 3.460(5) 153 yes
C31 H31 O1 4_746 0.95 2.56 3.379(4) 145 yes
C1 H11 Cg 4_746 0.99 3.05 3.950 153 yes
